data_4108607
loop_
_publ_author_name
'Jeremiah P. Malerich'
'Koji Hagihara'
'Viresh H. Rawal'

_publ_section_title
;
 Chiral Squaramide Derivatives are Excellent Hydrogen Bond Donor Catalysts
;
_journal_name_full 'Journal of the American Chemical Society'
_journal_page_first 14416
_journal_page_last 14417
_journal_paper_doi 10.1021/ja805693p
_journal_volume 130
_journal_year 2008
_chemical_formula_sum 'C32 H28 F6 N4 O2'
_chemical_formula_weight 614.58
_chemical_name_systematic
; 
 ? 
;
_space_group_IT_number 19
_symmetry_cell_setting orthorhombic
_symmetry_space_group_name_Hall 'P 2ac 2ab'
_symmetry_space_group_name_H-M 'P 21 21 21'
_atom_sites_solution_hydrogens geom
_atom_sites_solution_primary direct
_atom_sites_solution_secondary difmap
_audit_creation_method SHELXL-97
_cell_angle_alpha 90.00
_cell_angle_beta 90.00
_cell_angle_gamma 90.00
_cell_formula_units_Z 4
_cell_length_a 8.431(3)
_cell_length_b 11.804(4)
_cell_length_c 29.338(10)
_cell_measurement_temperature 100(2)
_cell_volume 2919.7(17)
_computing_structure_refinement 'SHELXL-97 (Sheldrick, 1997)'
_computing_structure_solution 'SHELXS-97 (Sheldrick, 1990)'
_diffrn_ambient_temperature 100(2)
_diffrn_measured_fraction_theta_full 0.981
_diffrn_measured_fraction_theta_max 0.981
_diffrn_radiation_monochromator graphite
_diffrn_radiation_source 'fine-focus sealed tube'
_diffrn_radiation_type MoK\a
_diffrn_radiation_wavelength 0.71073
_diffrn_reflns_av_R_equivalents 0.0428
_diffrn_reflns_av_sigmaI/netI 0.0493
_diffrn_reflns_limit_h_max 11
_diffrn_reflns_limit_h_min -11
_diffrn_reflns_limit_k_max 15
_diffrn_reflns_limit_k_min -15
_diffrn_reflns_limit_l_max 38
_diffrn_reflns_limit_l_min -38
_diffrn_reflns_number 34858
_diffrn_reflns_theta_full 28.35
_diffrn_reflns_theta_max 28.35
_diffrn_reflns_theta_min 1.39
_exptl_absorpt_coefficient_mu 0.115
_exptl_absorpt_correction_T_max 0.9819
_exptl_absorpt_correction_T_min 0.9642
_exptl_crystal_density_diffrn 1.398
_exptl_crystal_F_000 1272
_exptl_crystal_size_max 0.32
_exptl_crystal_size_mid 0.24
_exptl_crystal_size_min 0.16
_refine_diff_density_max 0.550
_refine_diff_density_min -0.494
_refine_diff_density_rms 0.056
_refine_ls_abs_structure_details 'Flack H D (1983), Acta Cryst. A39, 876-881'
_refine_ls_abs_structure_Flack 0.0(7)
_refine_ls_extinction_method none
_refine_ls_goodness_of_fit_ref 1.022
_refine_ls_hydrogen_treatment mixed
_refine_ls_matrix_type full
_refine_ls_number_parameters 397
_refine_ls_number_reflns 7062
_refine_ls_number_restraints 0
_refine_ls_restrained_S_all 1.022
_refine_ls_R_factor_all 0.0644
_refine_ls_R_factor_gt 0.0539
_refine_ls_shift/su_max 0.001
_refine_ls_shift/su_mean 0.000
_refine_ls_structure_factor_coef Fsqd
_refine_ls_weighting_details 'calc w=1/[\s^2^(Fo^2^)+(0.0748P)^2^+0.0000P] where P=(Fo^2^+2Fc^2^)/3'
_refine_ls_weighting_scheme calc
_refine_ls_wR_factor_gt 0.1273
_refine_ls_wR_factor_ref 0.1320
_reflns_number_gt 5867
_reflns_number_total 7062
_reflns_threshold_expression >2sigma(I)
_cod_data_source_file ja805693p_si_002.cif
_cod_data_source_block male01ss
_cod_database_code 4108607

loop_
_symmetry_equiv_pos_as_xyz
'x, y, z'
'-x+1/2, -y, z+1/2'
'-x, y+1/2, -z+1/2'
'x+1/2, -y+1/2, -z'

loop_
_atom_site_label
_atom_site_type_symbol
_atom_site_fract_x
_atom_site_fract_y
_atom_site_fract_z
_atom_site_U_iso_or_equiv
_atom_site_adp_type
_atom_site_occupancy
_atom_site_symmetry_multiplicity
_atom_site_calc_flag
_atom_site_refinement_flags
C1 C 0.8086(2) 0.90568(19) 0.65486(7) 0.0188(4) Uani 1 1 d .
H1 H 0.7783 0.8238 0.6558 0.023 Uiso 1 1 calc R
C2 C 0.8739(2) 0.93222(18) 0.60786(7) 0.0184(4) Uani 1 1 d .
C3 C 0.8523(3) 0.85392(19) 0.57079(7) 0.0203(4) Uani 1 1 d .
C4 C 0.7861(3) 0.74416(19) 0.57493(8) 0.0248(5) Uani 1 1 d .
H4 H 0.7566 0.7167 0.6042 0.030 Uiso 1 1 calc R
C5 C 0.7640(3) 0.6772(2) 0.53749(9) 0.0334(6) Uani 1 1 d .
H5 H 0.7195 0.6037 0.5410 0.040 Uiso 1 1 calc R
C6 C 0.8067(3) 0.7160(2) 0.49382(9) 0.0353(6) Uani 1 1 d .
H6 H 0.7880 0.6696 0.4679 0.042 Uiso 1 1 calc R
C7 C 0.8746(3) 0.8199(2) 0.48850(8) 0.0311(6) Uani 1 1 d .
H7 H 0.9042 0.8447 0.4589 0.037 Uiso 1 1 calc R
C8 C 0.9019(3) 0.8916(2) 0.52658(7) 0.0249(5) Uani 1 1 d .
C9 C 0.9975(3) 1.0595(2) 0.55457(7) 0.0262(5) Uani 1 1 d .
H9 H 1.0514 1.1293 0.5499 0.031 Uiso 1 1 calc R
C10 C 0.9472(3) 1.03308(19) 0.59913(7) 0.0222(5) Uani 1 1 d .
H10 H 0.9643 1.0856 0.6232 0.027 Uiso 1 1 calc R
C11 C 0.6610(3) 0.97709(19) 0.66547(7) 0.0211(5) Uani 1 1 d .
H11 H 0.6963 1.0577 0.6679 0.025 Uiso 1 1 calc R
C12 C 0.5325(3) 0.9724(2) 0.62852(8) 0.0306(6) Uani 1 1 d .
H12A H 0.5466 0.9039 0.6095 0.037 Uiso 1 1 calc R
H12B H 0.5399 1.0399 0.6086 0.037 Uiso 1 1 calc R
C13 C 0.3699(3) 0.9693(2) 0.65231(9) 0.0335(6) Uani 1 1 d .
H13 H 0.2831 0.9805 0.6295 0.040 Uiso 1 1 calc R
C14 C 0.3659(3) 1.0644(2) 0.68832(9) 0.0392(7) Uani 1 1 d .
H14A H 0.2589 1.0697 0.7020 0.047 Uiso 1 1 calc R
H14B H 0.3918 1.1381 0.6740 0.047 Uiso 1 1 calc R
C15 C 0.4894(3) 1.0354(3) 0.72530(9) 0.0419(7) Uani 1 1 d .
H15A H 0.5526 1.1038 0.7324 0.050 Uiso 1 1 calc R
H15B H 0.4339 1.0118 0.7535 0.050 Uiso 1 1 calc R
C16 C 0.5021(3) 0.8400(2) 0.70644(10) 0.0400(6) Uani 1 1 d .
H16A H 0.4697 0.8148 0.7372 0.048 Uiso 1 1 calc R
H16B H 0.5690 0.7797 0.6930 0.048 Uiso 1 1 calc R
C17 C 0.3505(3) 0.8559(3) 0.67630(11) 0.0464(7) Uani 1 1 d .
H17 H 0.2562 0.8607 0.6969 0.056 Uiso 1 1 calc R
C18 C 0.3245(4) 0.7590(4) 0.64300(16) 0.0847(15) Uani 1 1 d .
H18 H 0.4185 0.7278 0.6303 0.102 Uiso 1 1 calc R
C19 C 0.1986(4) 0.7142(3) 0.62978(10) 0.0506(8) Uani 1 1 d .
H19A H 0.0997 0.7408 0.6409 0.061 Uiso 1 1 calc R
H19B H 0.2018 0.6535 0.6085 0.061 Uiso 1 1 calc R
C20 C 0.9528(2) 0.85055(18) 0.72248(7) 0.0170(4) Uani 1 1 d .
C21 C 0.9183(3) 0.72911(18) 0.72704(7) 0.0196(4) Uani 1 1 d .
C22 C 1.0042(3) 0.72993(18) 0.77112(7) 0.0188(4) Uani 1 1 d .
C23 C 1.0319(2) 0.85069(17) 0.76539(7) 0.0171(4) Uani 1 1 d .
C24 C 1.1516(2) 0.9019(2) 0.83731(7) 0.0201(4) Uani 1 1 d .
H24A H 1.2311 0.9586 0.8471 0.024 Uiso 1 1 calc R
H24B H 1.2041 0.8269 0.8374 0.024 Uiso 1 1 calc R
C25 C 1.0178(3) 0.90030(18) 0.87171(7) 0.0201(4) Uani 1 1 d .
C26 C 0.8590(3) 0.9036(2) 0.85883(7) 0.0221(5) Uani 1 1 d .
H26 H 0.8314 0.9084 0.8275 0.027 Uiso 1 1 calc R
C27 C 0.7409(3) 0.8999(2) 0.89181(7) 0.0237(5) Uani 1 1 d .
C28 C 0.7776(3) 0.8947(2) 0.93793(8) 0.0267(5) Uani 1 1 d .
H28 H 0.6961 0.8938 0.9603 0.032 Uiso 1 1 calc R
C29 C 0.9358(3) 0.8909(2) 0.95043(7) 0.0270(5) Uani 1 1 d .
C30 C 1.0550(3) 0.8937(2) 0.91800(7) 0.0239(5) Uani 1 1 d .
H30 H 1.1628 0.8911 0.9273 0.029 Uiso 1 1 calc R
C31 C 0.5699(3) 0.9032(2) 0.87809(8) 0.0304(5) Uani 1 1 d .
C32 C 0.9772(3) 0.8874(3) 1.00009(8) 0.0355(6) Uani 1 1 d .
F1 F 0.54885(18) 0.8976(2) 0.83350(5) 0.0611(6) Uani 1 1 d .
F2 F 0.4877(2) 0.81792(18) 0.89529(7) 0.0667(6) Uani 1 1 d .
F3 F 0.4966(2) 0.99641(17) 0.89187(7) 0.0632(6) Uani 1 1 d .
F4 F 0.8812(3) 0.8253(2) 1.02412(6) 0.0952(9) Uani 1 1 d .
F5 F 0.9662(4) 0.98700(19) 1.01891(6) 0.1016(10) Uani 1 1 d .
F6 F 1.1197(3) 0.8528(3) 1.00822(6) 0.1181(13) Uani 1 1 d .
N1 N 0.9742(2) 0.99321(17) 0.51871(6) 0.0277(4) Uani 1 1 d .
N2 N 0.5962(2) 0.94417(19) 0.71052(6) 0.0304(5) Uani 1 1 d .
N3 N 0.9262(2) 0.92683(14) 0.69085(6) 0.0177(4) Uani 1 1 d .
H3 H 0.9791 0.9911 0.6912 0.021 Uiso 1 1 calc R
N4 N 1.1023(2) 0.92823(15) 0.79080(6) 0.0180(4) Uani 1 1 d .
H4A H 1.1195 0.9963 0.7796 0.022 Uiso 1 1 calc R
O1 O 0.84629(19) 0.65813(12) 0.70416(5) 0.0248(3) Uani 1 1 d .
O2 O 1.03893(19) 0.65940(12) 0.80050(5) 0.0245(3) Uani 1 1 d .

loop_
_atom_site_aniso_label
_atom_site_aniso_U_11
_atom_site_aniso_U_22
_atom_site_aniso_U_33
_atom_site_aniso_U_23
_atom_site_aniso_U_13
_atom_site_aniso_U_12
C1 0.0221(10) 0.0199(11) 0.0145(10) -0.0015(8) -0.0027(8) -0.0029(9)
C2 0.0180(10) 0.0235(11) 0.0136(10) 0.0013(8) -0.0018(8) 0.0051(8)
C3 0.0177(10) 0.0268(11) 0.0165(10) -0.0022(9) -0.0018(8) 0.0036(9)
C4 0.0270(11) 0.0283(12) 0.0190(11) -0.0038(9) -0.0008(9) 0.0009(10)
C5 0.0322(13) 0.0316(14) 0.0366(15) -0.0096(11) -0.0031(11) -0.0062(11)
C6 0.0370(14) 0.0432(15) 0.0258(13) -0.0168(11) -0.0015(11) -0.0017(12)
C7 0.0289(13) 0.0450(16) 0.0195(11) -0.0075(10) 0.0014(10) -0.0004(11)
C8 0.0224(11) 0.0319(12) 0.0203(11) -0.0037(9) 0.0007(9) 0.0026(10)
C9 0.0315(12) 0.0270(12) 0.0201(11) 0.0022(9) 0.0000(10) -0.0022(10)
C10 0.0272(11) 0.0240(11) 0.0153(10) -0.0034(8) 0.0000(9) 0.0014(9)
C11 0.0211(11) 0.0269(12) 0.0152(10) 0.0004(9) -0.0004(9) -0.0006(9)
C12 0.0252(12) 0.0477(15) 0.0191(11) -0.0029(10) -0.0041(10) 0.0091(11)
C13 0.0208(12) 0.0493(16) 0.0305(13) -0.0027(12) -0.0011(10) 0.0044(11)
C14 0.0345(14) 0.0454(16) 0.0376(14) -0.0015(12) 0.0104(12) 0.0150(12)
C15 0.0377(14) 0.0628(18) 0.0253(12) -0.0084(13) 0.0069(11) 0.0088(14)
C16 0.0313(13) 0.0474(16) 0.0413(15) 0.0168(13) 0.0107(12) -0.0018(13)
C17 0.0250(13) 0.0464(17) 0.068(2) 0.0039(15) 0.0114(14) -0.0014(12)
C18 0.039(2) 0.068(3) 0.146(4) -0.043(3) -0.008(2) -0.0009(18)
C19 0.0484(18) 0.068(2) 0.0350(16) -0.0125(15) 0.0072(14) 0.0155(16)
C20 0.0152(9) 0.0214(10) 0.0145(9) -0.0005(8) 0.0025(8) 0.0029(8)
C21 0.0202(10) 0.0193(11) 0.0192(10) 0.0003(8) 0.0022(8) 0.0018(8)
C22 0.0179(10) 0.0215(10) 0.0170(10) 0.0003(8) 0.0018(8) 0.0008(8)
C23 0.0169(10) 0.0201(10) 0.0142(10) -0.0005(8) 0.0022(8) 0.0010(8)
C24 0.0165(9) 0.0279(11) 0.0160(10) 0.0011(9) -0.0033(8) 0.0005(9)
C25 0.0240(11) 0.0185(10) 0.0179(10) -0.0018(8) -0.0013(8) 0.0002(9)
C26 0.0230(10) 0.0280(12) 0.0154(10) -0.0014(9) -0.0034(8) 0.0007(10)
C27 0.0214(10) 0.0297(12) 0.0201(11) -0.0010(9) -0.0008(9) -0.0008(10)
C28 0.0277(11) 0.0327(13) 0.0196(11) 0.0005(9) 0.0047(9) 0.0035(10)
C29 0.0333(12) 0.0323(12) 0.0154(10) 0.0006(9) -0.0022(9) 0.0036(11)
C30 0.0217(10) 0.0315(12) 0.0184(10) -0.0019(9) -0.0030(9) 0.0036(10)
C31 0.0226(11) 0.0462(15) 0.0224(11) -0.0008(11) 0.0024(9) 0.0001(12)
C32 0.0302(13) 0.0604(18) 0.0159(11) -0.0012(11) -0.0003(10) 0.0002(13)
F1 0.0242(7) 0.1362(18) 0.0228(8) -0.0058(10) -0.0047(6) 0.0018(10)
F2 0.0303(9) 0.0868(15) 0.0830(14) 0.0357(11) -0.0139(9) -0.0195(9)
F3 0.0334(9) 0.0750(13) 0.0811(13) -0.0358(10) -0.0187(9) 0.0205(9)
F4 0.1010(17) 0.156(2) 0.0284(10) 0.0424(12) -0.0218(11) -0.0629(17)
F5 0.204(3) 0.0753(15) 0.0260(9) -0.0152(9) -0.0258(15) 0.0072(18)
F6 0.0552(12) 0.284(4) 0.0155(9) 0.0049(14) -0.0092(8) 0.0685(18)
N1 0.0285(11) 0.0364(11) 0.0180(9) 0.0010(8) 0.0004(8) -0.0012(9)
N2 0.0278(10) 0.0475(13) 0.0160(9) 0.0027(9) 0.0055(8) 0.0027(9)
N3 0.0211(9) 0.0153(9) 0.0166(8) 0.0010(7) -0.0031(7) -0.0022(7)
N4 0.0220(9) 0.0187(9) 0.0134(8) 0.0022(7) -0.0011(7) -0.0014(7)
O1 0.0327(9) 0.0191(8) 0.0224(8) -0.0011(6) -0.0055(7) -0.0010(7)
O2 0.0334(9) 0.0204(8) 0.0198(8) 0.0047(6) -0.0048(7) 0.0013(7)

loop_
_atom_type_symbol
_atom_type_description
_atom_type_scat_dispersion_real
_atom_type_scat_dispersion_imag
_atom_type_scat_source
C C 0.0033 0.0016 'International Tables Vol C Tables 4.2.6.8 and 6.1.1.4'
H H 0.0000 0.0000 'International Tables Vol C Tables 4.2.6.8 and 6.1.1.4'
N N 0.0061 0.0033 'International Tables Vol C Tables 4.2.6.8 and 6.1.1.4'
O O 0.0106 0.0060 'International Tables Vol C Tables 4.2.6.8 and 6.1.1.4'
F F 0.0171 0.0103 'International Tables Vol C Tables 4.2.6.8 and 6.1.1.4'

loop_
_geom_angle_atom_site_label_1
_geom_angle_atom_site_label_2
_geom_angle_atom_site_label_3
_geom_angle
N3 C1 C2 111.93(17)
N3 C1 C11 107.94(16)
C2 C1 C11 111.39(17)
C10 C2 C3 118.39(19)
C10 C2 C1 120.96(19)
C3 C2 C1 120.57(19)
C4 C3 C8 118.47(19)
C4 C3 C2 124.9(2)
C8 C3 C2 116.6(2)
C5 C4 C3 121.0(2)
C4 C5 C6 120.6(2)
C7 C6 C5 120.3(2)
C6 C7 C8 121.0(2)
N1 C8 C7 117.6(2)
N1 C8 C3 123.8(2)
C7 C8 C3 118.6(2)
N1 C9 C10 124.1(2)
C2 C10 C9 120.2(2)
N2 C11 C12 111.14(18)
N2 C11 C1 109.61(17)
C12 C11 C1 114.20(18)
C11 C12 C13 108.04(18)
C17 C13 C12 109.1(2)
C17 C13 C14 108.7(2)
C12 C13 C14 108.2(2)
C13 C14 C15 107.8(2)
N2 C15 C14 111.6(2)
N2 C16 C17 112.7(2)
C18 C17 C13 112.3(3)
C18 C17 C16 113.0(3)
C13 C17 C16 106.2(2)
C19 C18 C17 129.9(3)
N3 C20 C23 134.76(19)
N3 C20 C21 134.43(19)
C23 C20 C21 90.77(16)
O1 C21 C20 135.3(2)
O1 C21 C22 136.0(2)
C20 C21 C22 88.64(16)
O2 C22 C23 134.7(2)
O2 C22 C21 136.2(2)
C23 C22 C21 89.10(16)
N4 C23 C20 135.21(19)
N4 C23 C22 133.33(19)
C20 C23 C22 91.46(16)
N4 C24 C25 114.41(17)
C26 C25 C30 118.8(2)
C26 C25 C24 122.39(18)
C30 C25 C24 118.80(19)
C27 C26 C25 119.97(19)
C26 C27 C28 121.4(2)
C26 C27 C31 120.14(19)
C28 C27 C31 118.5(2)
C29 C28 C27 118.3(2)
C30 C29 C28 121.1(2)
C30 C29 C32 120.0(2)
C28 C29 C32 118.9(2)
C29 C30 C25 120.5(2)
F1 C31 F2 105.6(2)
F1 C31 F3 106.3(2)
F2 C31 F3 105.7(2)
F1 C31 C27 113.23(19)
F2 C31 C27 112.5(2)
F3 C31 C27 112.9(2)
F6 C32 F4 107.5(3)
F6 C32 F5 105.9(3)
F4 C32 F5 103.6(3)
F6 C32 C29 113.9(2)
F4 C32 C29 113.5(2)
F5 C32 C29 111.8(2)
C9 N1 C8 116.8(2)
C16 N2 C15 107.8(2)
C16 N2 C11 110.24(19)
C15 N2 C11 107.3(2)
C20 N3 C1 120.45(18)
C23 N4 C24 120.53(18)

loop_
_geom_bond_atom_site_label_1
_geom_bond_atom_site_label_2
_geom_bond_distance
C1 N3 1.469(3)
C1 C2 1.517(3)
C1 C11 1.535(3)
C2 C10 1.366(3)
C2 C3 1.439(3)
C3 C4 1.416(3)
C3 C8 1.434(3)
C4 C5 1.366(3)
C5 C6 1.407(4)
C6 C7 1.363(4)
C7 C8 1.420(3)
C8 N1 1.365(3)
C9 N1 1.326(3)
C9 C10 1.409(3)
C11 N2 1.482(3)
C11 C12 1.534(3)
C12 C13 1.538(3)
C13 C17 1.521(4)
C13 C14 1.541(4)
C14 C15 1.542(4)
C15 N2 1.469(3)
C16 N2 1.468(3)
C16 C17 1.565(4)
C17 C18 1.520(5)
C18 C19 1.248(5)
C20 N3 1.312(3)
C20 C23 1.425(3)
C20 C21 1.469(3)
C21 O1 1.233(3)
C21 C22 1.482(3)
C22 O2 1.234(2)
C22 C23 1.454(3)
C23 N4 1.321(3)
C24 N4 1.460(3)
C24 C25 1.514(3)
C25 C26 1.391(3)
C25 C30 1.396(3)
C26 C27 1.389(3)
C27 C28 1.389(3)
C27 C31 1.497(3)
C28 C29 1.384(3)
C29 C30 1.384(3)
C29 C32 1.499(3)
C31 F1 1.322(3)
C31 F2 1.323(3)
C31 F3 1.325(3)
C32 F6 1.291(3)
C32 F4 1.300(3)
C32 F5 1.302(3)

loop_
_geom_torsion_atom_site_label_1
_geom_torsion_atom_site_label_2
_geom_torsion_atom_site_label_3
_geom_torsion_atom_site_label_4
_geom_torsion
N3 C1 C2 C10 -50.1(3)
C11 C1 C2 C10 70.9(3)
N3 C1 C2 C3 133.28(19)
C11 C1 C2 C3 -105.8(2)
C10 C2 C3 C4 176.6(2)
C1 C2 C3 C4 -6.7(3)
C10 C2 C3 C8 -3.6(3)
C1 C2 C3 C8 173.15(18)
C8 C3 C4 C5 -2.5(3)
C2 C3 C4 C5 177.3(2)
C3 C4 C5 C6 0.0(4)
C4 C5 C6 C7 1.8(4)
C5 C6 C7 C8 -0.9(4)
C6 C7 C8 N1 178.3(2)
C6 C7 C8 C3 -1.8(4)
C4 C3 C8 N1 -176.7(2)
C2 C3 C8 N1 3.5(3)
C4 C3 C8 C7 3.4(3)
C2 C3 C8 C7 -176.4(2)
C3 C2 C10 C9 1.0(3)
C1 C2 C10 C9 -175.7(2)
N1 C9 C10 C2 2.2(4)
N3 C1 C11 N2 -59.8(2)
C2 C1 C11 N2 176.97(18)
N3 C1 C11 C12 174.78(19)
C2 C1 C11 C12 51.5(2)
N2 C11 C12 C13 16.4(3)
C1 C11 C12 C13 141.0(2)
C11 C12 C13 C17 -69.1(3)
C11 C12 C13 C14 49.0(3)
C17 C13 C14 C15 52.7(3)
C12 C13 C14 C15 -65.7(3)
C13 C14 C15 N2 13.1(3)
C12 C13 C17 C18 -72.1(3)
C14 C13 C17 C18 170.1(2)
C12 C13 C17 C16 51.9(3)
C14 C13 C17 C16 -65.9(3)
N2 C16 C17 C18 135.9(3)
N2 C16 C17 C13 12.3(3)
C13 C17 C18 C19 -96.2(6)
C16 C17 C18 C19 143.6(5)
N3 C20 C21 O1 -4.4(4)
C23 C20 C21 O1 177.7(3)
N3 C20 C21 C22 176.7(2)
C23 C20 C21 C22 -1.22(16)
O1 C21 C22 O2 2.5(4)
C20 C21 C22 O2 -178.6(3)
O1 C21 C22 C23 -177.7(3)
C20 C21 C22 C23 1.20(15)
N3 C20 C23 N4 3.9(4)
C21 C20 C23 N4 -178.3(2)
N3 C20 C23 C22 -176.6(2)
C21 C20 C23 C22 1.25(16)
O2 C22 C23 N4 -1.9(4)
C21 C22 C23 N4 178.3(2)
O2 C22 C23 C20 178.6(2)
C21 C22 C23 C20 -1.24(16)
N4 C24 C25 C26 10.8(3)
N4 C24 C25 C30 -170.1(2)
C30 C25 C26 C27 -0.3(3)
C24 C25 C26 C27 178.9(2)
C25 C26 C27 C28 1.1(4)
C25 C26 C27 C31 -179.9(2)
C26 C27 C28 C29 -1.3(4)
C31 C27 C28 C29 179.6(2)
C27 C28 C29 C30 0.8(4)
C27 C28 C29 C32 178.9(2)
C28 C29 C30 C25 -0.1(4)
C32 C29 C30 C25 -178.1(2)
C26 C25 C30 C29 -0.2(3)
C24 C25 C30 C29 -179.4(2)
C26 C27 C31 F1 6.8(4)
C28 C27 C31 F1 -174.1(2)
C26 C27 C31 F2 126.4(3)
C28 C27 C31 F2 -54.5(3)
C26 C27 C31 F3 -114.1(3)
C28 C27 C31 F3 65.0(3)
C30 C29 C32 F6 -20.2(4)
C28 C29 C32 F6 161.7(3)
C30 C29 C32 F4 -143.5(3)
C28 C29 C32 F4 38.4(4)
C30 C29 C32 F5 99.7(3)
C28 C29 C32 F5 -78.4(3)
C10 C9 N1 C8 -2.5(4)
C7 C8 N1 C9 179.4(2)
C3 C8 N1 C9 -0.5(3)
C17 C16 N2 C15 52.0(3)
C17 C16 N2 C11 -64.8(3)
C14 C15 N2 C16 -66.7(3)
C14 C15 N2 C11 52.0(3)
C12 C11 N2 C16 47.2(3)
C1 C11 N2 C16 -79.9(2)
C12 C11 N2 C15 -70.0(3)
C1 C11 N2 C15 162.9(2)
C23 C20 N3 C1 -166.0(2)
C21 C20 N3 C1 16.9(3)
C2 C1 N3 C20 -131.81(19)
C11 C1 N3 C20 105.3(2)
C20 C23 N4 C24 170.5(2)
C22 C23 N4 C24 -8.8(3)
C25 C24 N4 C23 -77.0(2)
